data_2211020
loop_
_publ_author_name
'Oliveira-Campos, Ana Maria Ferreira'
'Rodrigues, Ligia M.'
'Kaja, Martin'
'Guilardi, Silvana'
'Franca, Eduardo de Faria'
'Ellena, Javier '

_publ_section_title
;
 7-Amino-1-(3-bromophenyl)-3-cyanopyrazolo[4,3-<i>d</i>]pyrimidine
;
_journal_coeditor_code HB2161
_journal_issue 11
_journal_name_full 'Acta Crystallographica Section E'
_journal_page_first o5246
_journal_page_last o5248
_journal_paper_doi 10.1107/S1600536806043005
_journal_volume 62
_journal_year 2006
_chemical_formula_iupac 'C12 H7 Br N6'
_chemical_formula_moiety 'C12 H7 Br N6'
_chemical_formula_sum 'C12 H7 Br N6'
_chemical_formula_weight 315.15
_chemical_name_systematic
;
7-Amino-1-(3-bromophenyl)-3-cyanopyrazolo[4,3-d]pyrimidine
;
_space_group_IT_number 14
_symmetry_cell_setting monoclinic
_symmetry_space_group_name_Hall '-P 2yn'
_symmetry_space_group_name_H-M 'P 1 21/n 1'
_audit_creation_method 'WinGX routine CIF_UPDATE'
_cell_angle_alpha 90
_cell_angle_beta 95.560(2)
_cell_angle_gamma 90
_cell_formula_units_Z 4
_cell_length_a 7.7153(3)
_cell_length_b 7.6270(4)
_cell_length_c 20.3497(7)
_cell_measurement_reflns_used 8516
_cell_measurement_temperature 200(2)
_cell_measurement_theta_max 26.02
_cell_measurement_theta_min 2.91
_cell_volume 1191.84(9)
_computing_cell_refinement 'SCALEPACK (Otwinowski & Minor, 1997)'
_computing_data_collection 'COLLECT (Nonius, 2000)'
_computing_data_reduction 'SCALEPACK and DENZO (Otwinowski & Minor, 1997)'
_computing_molecular_graphics 'ORTEP-3 for Windows (Farrugia, 1997)'
_computing_publication_material 'WinGX (Farrugia, 1999)'
_computing_structure_refinement 'SHELXL97 (Sheldrick, 1997)'
_computing_structure_solution 'SHELXS97 (Sheldrick, 1997)'
_diffrn_measured_fraction_theta_full 0.997
_diffrn_measured_fraction_theta_max 0.997
_diffrn_measurement_device_type 'Nonius KappaCCD'
_diffrn_measurement_method '\f scans and \w scans winth \k offsets'
_diffrn_radiation_monochromator 'horizonally mounted graphite crystal'
_diffrn_radiation_type MoK\a
_diffrn_radiation_wavelength 0.71073
_diffrn_reflns_av_R_equivalents 0.062
_diffrn_reflns_limit_h_max 9
_diffrn_reflns_limit_h_min -9
_diffrn_reflns_limit_k_max 9
_diffrn_reflns_limit_k_min -8
_diffrn_reflns_limit_l_max 25
_diffrn_reflns_limit_l_min -25
_diffrn_reflns_number 7624
_diffrn_reflns_theta_full 26.06
_diffrn_reflns_theta_max 26.06
_diffrn_reflns_theta_min 2.93
_exptl_absorpt_coefficient_mu 3.443
_exptl_absorpt_correction_T_max 0.709
_exptl_absorpt_correction_T_min 0.548
_exptl_absorpt_correction_type multi-scan
_exptl_absorpt_process_details '(SORTAV; Blessing, 1995)'
_exptl_crystal_colour Orange
_exptl_crystal_density_diffrn 1.756
_exptl_crystal_density_method 'not measured'
_exptl_crystal_description prism
_exptl_crystal_F_000 624
_exptl_crystal_size_max 0.18
_exptl_crystal_size_mid 0.16
_exptl_crystal_size_min 0.1
_refine_diff_density_max 0.764
_refine_diff_density_min -0.979
_refine_ls_goodness_of_fit_ref 1.05
_refine_ls_hydrogen_treatment constr
_refine_ls_matrix_type full
_refine_ls_number_parameters 173
_refine_ls_number_reflns 2361
_refine_ls_number_restraints 0
_refine_ls_restrained_S_all 1.05
_refine_ls_R_factor_all 0.0501
_refine_ls_R_factor_gt 0.0334
_refine_ls_shift/su_max 0.026
_refine_ls_shift/su_mean 0.002
_refine_ls_structure_factor_coef Fsqd
_refine_ls_weighting_details 'calc w=1/[\s^2^(Fo^2^)+(0.0505P)^2^+0.2909P] where P=(Fo^2^+2Fc^2^)/3'
_refine_ls_weighting_scheme calc
_refine_ls_wR_factor_gt 0.0814
_refine_ls_wR_factor_ref 0.0872
_reflns_number_gt 2000
_reflns_number_total 2361
_reflns_threshold_expression I>2\s(I)
_cod_data_source_file hb2161.cif
_cod_data_source_block IIIa
_cod_original_sg_symbol_H-M 'P 21/n'
_cod_database_code 2211020
_cod_database_fobs_code 2211020

loop_
_symmetry_equiv_pos_as_xyz
'x, y, z'
'-x+1/2, y+1/2, -z+1/2'
'-x, -y, -z'
'x-1/2, -y-1/2, z-1/2'

loop_
_atom_site_type_symbol
_atom_site_label
_atom_site_fract_x
_atom_site_fract_y
_atom_site_fract_z
_atom_site_U_iso_or_equiv
_atom_site_adp_type
_atom_site_calc_flag
_atom_site_refinement_flags
_atom_site_occupancy
N N6 0.1980(3) 0.4330(3) -0.03637(11) 0.0297(5) Uani d . 1
C C1' 0.4865(3) 0.1784(4) 0.14990(12) 0.0263(5) Uani d . 1
N N1 0.5115(3) 0.1960(3) 0.08155(11) 0.0273(5) Uani d . 1
C C9 0.5060(4) 0.2681(3) -0.02436(13) 0.0258(5) Uani d . 1
C C7 0.2458(3) 0.3602(3) 0.02250(13) 0.0277(5) Uani d . 1
N N4 0.4545(3) 0.3379(3) -0.08434(11) 0.0295(5) Uani d . 1
C C2' 0.5206(3) 0.0169(3) 0.17933(13) 0.0284(6) Uani d . 1
H H2' 0.5539 -0.0802 0.1541 0.034 Uiso calc R 1
C C3 0.6578(3) 0.1714(3) -0.00269(13) 0.0276(5) Uani d . 1
N N2 0.6607(3) 0.1295(3) 0.06115(11) 0.0292(5) Uani d . 1
C C4 0.7940(4) 0.1219(4) -0.04168(14) 0.0338(6) Uani d . 1
N N7 0.1352(3) 0.3695(3) 0.06892(11) 0.0347(5) Uani d . 1
H H7A 0.0342 0.4224 0.0604 0.042 Uiso calc R 1
H H7B 0.1634 0.3227 0.108 0.042 Uiso calc R 1
C C8 0.4134(4) 0.2793(3) 0.03087(13) 0.0257(5) Uani d . 1
C C5 0.3032(4) 0.4181(3) -0.08522(13) 0.0302(6) Uani d . 1
H H5 0.2627 0.4729 -0.1258 0.036 Uiso calc R 1
Br Br 0.55734(4) -0.22152(4) 0.285832(13) 0.03521(14) Uani d . 1
C C5' 0.4216(4) 0.2997(3) 0.25268(14) 0.0308(6) Uani d . 1
H H5' 0.3876 0.3964 0.2779 0.037 Uiso calc R 1
C C6' 0.4381(3) 0.3218(4) 0.18626(14) 0.0282(5) Uani d . 1
H H6' 0.4168 0.4327 0.1658 0.034 Uiso calc R 1
C C3' 0.5055(3) -0.0002(4) 0.24571(13) 0.0277(5) Uani d . 1
C C4' 0.4538(4) 0.1390(4) 0.28326(13) 0.0305(6) Uani d . 1
H H4' 0.4408 0.1244 0.3289 0.037 Uiso calc R 1
N N3 0.8941(4) 0.0828(4) -0.07707(14) 0.0516(7) Uani d . 1

loop_
_atom_site_aniso_label
_atom_site_aniso_U_11
_atom_site_aniso_U_22
_atom_site_aniso_U_33
_atom_site_aniso_U_12
_atom_site_aniso_U_13
_atom_site_aniso_U_23
N6 0.0313(12) 0.0285(11) 0.0291(12) 0.0014(9) 0.0018(9) 0.0006(9)
C1' 0.0278(12) 0.0310(13) 0.0199(12) 0.0009(11) 0.0014(10) 0.0007(10)
N1 0.0302(11) 0.0260(11) 0.0264(11) 0.0055(9) 0.0060(9) -0.0001(9)
C9 0.0316(14) 0.0218(12) 0.0242(13) -0.0025(10) 0.0044(11) -0.0025(9)
C7 0.0320(13) 0.0224(13) 0.0289(13) 0.0005(10) 0.0034(11) -0.0014(10)
N4 0.0373(12) 0.0267(11) 0.0245(11) -0.0020(10) 0.0027(9) -0.0005(9)
C2' 0.0333(14) 0.0250(13) 0.0268(13) 0.0032(11) 0.0020(11) -0.0020(10)
C3 0.0337(14) 0.0233(12) 0.0264(13) 0.0011(11) 0.0063(11) -0.0031(10)
N2 0.0314(12) 0.0276(12) 0.0294(11) 0.0021(9) 0.0071(9) -0.0001(9)
C4 0.0372(15) 0.0338(15) 0.0309(14) 0.0030(12) 0.0055(12) 0.0023(11)
N7 0.0336(12) 0.0428(14) 0.0284(12) 0.0109(11) 0.0059(10) 0.0063(10)
C8 0.0328(14) 0.0203(12) 0.0238(13) -0.0011(10) 0.0016(11) 0.0003(9)
C5 0.0367(14) 0.0279(14) 0.0254(13) -0.0008(11) 0.0002(11) 0.0034(10)
Br 0.0453(2) 0.0283(2) 0.03189(19) 0.00302(12) 0.00313(13) 0.00509(10)
C5' 0.0354(14) 0.0281(14) 0.0291(14) 0.0037(11) 0.0045(11) -0.0050(11)
C6' 0.0308(13) 0.0237(12) 0.0302(14) 0.0035(10) 0.0036(11) 0.0020(11)
C3' 0.0287(13) 0.0263(13) 0.0278(13) -0.0024(10) 0.0006(10) -0.0008(10)
C4' 0.0344(14) 0.0331(15) 0.0242(13) 0.0001(11) 0.0042(11) 0.0018(10)
N3 0.0478(16) 0.0629(19) 0.0471(16) 0.0126(14) 0.0197(13) 0.0038(14)

loop_
_atom_type_symbol
_atom_type_description
_atom_type_scat_dispersion_real
_atom_type_scat_dispersion_imag
_atom_type_scat_source
C C 0.0033 0.0016 'International Tables Vol C Tables 4.2.6.8 and 6.1.1.4'
H H 0 0 'International Tables Vol C Tables 4.2.6.8 and 6.1.1.4'
N N 0.0061 0.0033 'International Tables Vol C Tables 4.2.6.8 and 6.1.1.4'
Br Br -0.2901 2.4595 'International Tables Vol C Tables 4.2.6.8 and 6.1.1.4'

loop_
_geom_angle_atom_site_label_1
_geom_angle_atom_site_label_2
_geom_angle_atom_site_label_3
_geom_angle
_geom_angle_publ_flag
C7 N6 C5 119.4(2) no
C2' C1' C6' 121.3(2) no
C2' C1' N1 117.8(2) no
C6' C1' N1 120.8(2) no
N2 N1 C8 111.4(2) n
N2 N1 C1' 117.4(2) y
C8 N1 C1' 131.1(2) y
N4 C9 C8 125.1(2) no
N4 C9 C3 130.2(2) n
C8 C9 C3 104.7(2) n
N7 C7 N6 118.1(2) y
N7 C7 C8 124.9(2) y
N6 C7 C8 117.0(2) no
C5 N4 C9 112.1(2) no
C3' C2' C1' 118.6(2) no
C3' C2' H2' 120.7 no
C1' C2' H2' 120.7 no
N2 C3 C9 111.2(2) n
N2 C3 C4 122.3(2) n
C9 C3 C4 126.5(2) n
C3 N2 N1 105.8(2) n
N3 C4 C3 174.8(3) no
C7 N7 H7A 120 no
C7 N7 H7B 120 no
H7A N7 H7B 120 no
N1 C8 C9 106.8(2) n
N1 C8 C7 135.7(2) n
C9 C8 C7 117.4(2) no
N4 C5 N6 128.7(2) no
N4 C5 H5 115.6 no
N6 C5 H5 115.6 no
C6' C5' C4' 121.2(2) no
C6' C5' H5' 119.4 no
C4' C5' H5' 119.4 no
C5' C6' C1' 118.7(2) no
C5' C6' H6' 120.7 no
C1' C6' H6' 120.7 no
C2' C3' C4' 121.7(2) no
C2' C3' Br 118.2(2) no
C4' C3' Br 120.1(2) no
C5' C4' C3' 118.5(2) no
C5' C4' H4' 120.7 no
C3' C4' H4' 120.7 no

loop_
_geom_bond_atom_site_label_1
_geom_bond_atom_site_label_2
_geom_bond_distance
_geom_bond_publ_flag
N6 C7 1.339(3) no
N6 C5 1.348(3) no
C1' C2' 1.384(4) no
C1' C6' 1.392(4) no
C1' N1 1.429(3) n
N1 N2 1.359(3) n
N1 C8 1.374(3) n
C9 N4 1.355(3) no
C9 C8 1.392(4) n
C9 C3 1.418(4) n
C7 N7 1.335(3) n
C7 C8 1.428(4) no
N4 C5 1.317(4) no
C2' C3' 1.373(4) no
C2' H2' 0.95 no
C3 N2 1.336(3) n
C3 C4 1.427(4) n
C4 N3 1.145(4) n
N7 H7A 0.88 no
N7 H7B 0.88 no
C5 H5 0.95 no
Br C3' 1.901(3) n
C5' C6' 1.380(4) no
C5' C4' 1.386(4) no
C5' H5' 0.95 no
C6' H6' 0.95 no
C3' C4' 1.389(4) no
C4' H4' 0.95 no

loop_
_geom_hbond_atom_site_label_D
_geom_hbond_atom_site_label_H
_geom_hbond_atom_site_label_A
_geom_hbond_site_symmetry_A
_geom_hbond_distance_DH
_geom_hbond_distance_HA
_geom_hbond_distance_DA
_geom_hbond_angle_DHA
N7 H7A N6 3_565 0.88 2.12 2.998(3) 175
C2' H2' N4 3_655 0.95 2.42 3.342(3) 163
C6' H6' N4 3_665 0.95 2.67 3.472(3) 143
N7 H7B Br 2 0.88 2.9 3.504(2) 128
C5 H5 Br 4_565 0.95 2.96 3.857(3) 157

loop_
_geom_torsion_atom_site_label_1
_geom_torsion_atom_site_label_2
_geom_torsion_atom_site_label_3
_geom_torsion_atom_site_label_4
_geom_torsion
_geom_torsion_publ_flag
C2' C1' N1 N2 -45.9(3) no
C6' C1' N1 N2 130.9(3) no
C2' C1' N1 C8 138.2(3) no
C6' C1' N1 C8 -45.0(4) no
C5 N6 C7 N7 -176.7(2) no
C5 N6 C7 C8 3.8(4) no
C8 C9 N4 C5 -0.6(4) no
C3 C9 N4 C5 179.5(3) no
C6' C1' C2' C3' 0.2(4) no
N1 C1' C2' C3' 176.9(2) no
N4 C9 C3 N2 178.7(3) no
C8 C9 C3 N2 -1.2(3) no
N4 C9 C3 C4 -1.3(5) no
C8 C9 C3 C4 178.8(3) no
C9 C3 N2 N1 0.6(3) no
C4 C3 N2 N1 -179.5(2) no
C8 N1 N2 C3 0.3(3) no
C1' N1 N2 C3 -176.4(2) no
N2 N1 C8 C9 -1.1(3) no
C1' N1 C8 C9 175.0(2) no
N2 N1 C8 C7 175.1(3) no
C1' N1 C8 C7 -8.8(5) no
N4 C9 C8 N1 -178.5(2) no
C3 C9 C8 N1 1.4(3) no
N4 C9 C8 C7 4.5(4) no
C3 C9 C8 C7 -175.6(2) no
N7 C7 C8 N1 -1.2(5) no
N6 C7 C8 N1 178.2(3) no
N7 C7 C8 C9 174.7(3) no
N6 C7 C8 C9 -5.9(3) no
C9 N4 C5 N6 -2.0(4) no
C7 N6 C5 N4 0.3(4) no
C4' C5' C6' C1' 0.6(4) no
C2' C1' C6' C5' -1.1(4) no
N1 C1' C6' C5' -177.7(2) no
C1' C2' C3' C4' 1.3(4) no
C1' C2' C3' Br -178.8(2) no
C6' C5' C4' C3' 0.8(4) no
C2' C3' C4' C5' -1.7(4) no
Br C3' C4' C5' 178.3(2) no

loop_
_cod_related_entry_id
_cod_related_entry_database
_cod_related_entry_code
1 ChemSpider 21126193
